data_1546723
loop_
_publ_author_name
'Sangeetha, Ramalingam'
'Balasubramani, Kasthuri'
'Thanigaimani, Kaliyaperumal'
'Razak, Ibrahim Abdul'

_publ_section_title
;
 6-Amino-3,4-dimethyl-1,2,4-triazin-1-ium
 2-anilinobenzoate--3-amino-5,6-dimethyl-1,2,4-triazine (1/1)
;
_journal_coeditor_code SU4153
_journal_issue 6
_journal_name_full IUCrData
_journal_page_first x170829
_journal_paper_doi 10.1107/S241431461700829X
_journal_volume 2
_journal_year 2017
_chemical_formula_iupac 'C5 H9 N4 +, C13 H10 N O2 -, C5 H8 N4'
_chemical_formula_moiety 'C5 H9 N4 +, C13 H10 N O2 -, C5 H8 N4'
_chemical_formula_sum 'C23 H27 N9 O2'
_chemical_formula_weight 461.53
_chemical_name_systematic
'6-Amino-3,4-dimethyl-1,2,4-triazin-1-ium 2-anilinobenzoate--3-amino-5,6-dimethyl-1,2,4-triazine (1/1)'
_space_group_crystal_system triclinic
_space_group_IT_number 2
_space_group_name_Hall '-P 1'
_space_group_name_H-M_alt 'P -1'
_symmetry_space_group_name_Hall '-P 1'
_symmetry_space_group_name_H-M 'P -1'
_atom_sites_solution_hydrogens mixed
_atom_sites_solution_primary direct
_atom_sites_solution_secondary difmap
_audit_creation_method SHELXL-2013
_cell_angle_alpha 93.7430(10)
_cell_angle_beta 94.7760(10)
_cell_angle_gamma 106.1970(10)
_cell_formula_units_Z 2
_cell_length_a 7.5018(3)
_cell_length_b 7.6661(3)
_cell_length_c 21.4332(9)
_cell_measurement_reflns_used 2760
_cell_measurement_temperature 293(2)
_cell_measurement_theta_max 29.0
_cell_measurement_theta_min 1.0
_cell_volume 1174.52(8)
_computing_cell_refinement
;
SAINT (Bruker, 2009)
;
_computing_data_collection
;
APEX2 (Bruker, 2009)
;
_computing_data_reduction
;
SAINT (Bruker, 2009)
;
_computing_molecular_graphics
;
PLATON (Spek, 2009) and Mercury (Macrae <i>et al.</i>,  2008)
;
_computing_publication_material
;
SHELXL2013 (Sheldrick, 2015) and PLATON (Spek, 2009)
;
_computing_structure_refinement
;
SHELXL2013 (Sheldrick, 2015)
;
_computing_structure_solution
;
SHELXS97 (Sheldrick, 2008)
;
_diffrn_ambient_temperature 293(2)
_diffrn_measured_fraction_theta_full 1.000
_diffrn_measured_fraction_theta_max 1.000
_diffrn_measurement_device_type 'Bruker SMART APEXII CCD area-detector diffractometer'
_diffrn_measurement_method '\f and \w scans'
_diffrn_radiation_monochromator graphite
_diffrn_radiation_source 'fine-focus sealed tube'
_diffrn_radiation_type MoK\a
_diffrn_radiation_wavelength 0.71073
_diffrn_reflns_av_R_equivalents 0.0494
_diffrn_reflns_limit_h_max 9
_diffrn_reflns_limit_h_min -9
_diffrn_reflns_limit_k_max 9
_diffrn_reflns_limit_k_min -9
_diffrn_reflns_limit_l_max 26
_diffrn_reflns_limit_l_min -26
_diffrn_reflns_number 35176
_diffrn_reflns_theta_full 25.242
_diffrn_reflns_theta_max 25.997
_diffrn_reflns_theta_min 1.915
_exptl_absorpt_coefficient_mu 0.089
_exptl_absorpt_correction_T_max 0.9842
_exptl_absorpt_correction_T_min 0.9474
_exptl_absorpt_correction_type multi-scan
_exptl_absorpt_process_details
;
(<i>SADABS</i>; Bruker, 2009)
;
_exptl_crystal_colour green
_exptl_crystal_density_diffrn 1.305
_exptl_crystal_description plate
_exptl_crystal_F_000 488
_exptl_crystal_size_max 0.614
_exptl_crystal_size_mid 0.489
_exptl_crystal_size_min 0.179
_refine_diff_density_max 0.172
_refine_diff_density_min -0.147
_refine_ls_extinction_method none
_refine_ls_goodness_of_fit_ref 1.044
_refine_ls_hydrogen_treatment mixed
_refine_ls_matrix_type full
_refine_ls_number_parameters 335
_refine_ls_number_reflns 4622
_refine_ls_number_restraints 0
_refine_ls_restrained_S_all 1.044
_refine_ls_R_factor_all 0.0628
_refine_ls_R_factor_gt 0.0452
_refine_ls_shift/su_max 0.001
_refine_ls_shift/su_mean 0.000
_refine_ls_structure_factor_coef Fsqd
_refine_ls_weighting_details 'w=1/[\s^2^(Fo^2^)+(0.0628P)^2^+0.2220P] where P=(Fo^2^+2Fc^2^)/3'
_refine_ls_weighting_scheme calc
_refine_ls_wR_factor_gt 0.1222
_refine_ls_wR_factor_ref 0.1329
_reflns_number_gt 3468
_reflns_number_total 4622
_reflns_threshold_expression 'I > 2\s(I)'
_cod_data_source_file su4153sup1.cif
_cod_data_source_block I
_cod_database_code 1546723
_shelx_space_group_comment
;
The symmetry employed for this shelxl refinement is uniquely defined
by the following loop, which should always be used as a source of
symmetry information in preference to the above space-group names.
They are only intended as comments.
;
_shelx_estimated_absorpt_t_min 0.947
_shelx_estimated_absorpt_t_max 0.984

loop_
_space_group_symop_operation_xyz
'x, y, z'
'-x, -y, -z'

loop_
_atom_site_type_symbol
_atom_site_label
_atom_site_fract_x
_atom_site_fract_y
_atom_site_fract_z
_atom_site_U_iso_or_equiv
_atom_site_adp_type
_atom_site_calc_flag
_atom_site_occupancy
O O1 -0.06951(14) 0.41109(18) 0.27879(6) 0.0645(4) Uani d 1
O O2 0.04258(14) 0.29631(16) 0.19905(5) 0.0577(3) Uani d 1
N N5 0.1635(2) 0.6138(2) 0.37067(7) 0.0626(4) Uani d 1
H H5N 0.052(3) 0.560(3) 0.3544(9) 0.067(6) Uiso d 1
C C6 0.06398(19) 0.4021(2) 0.24742(7) 0.0426(3) Uani d 1
C C7 0.25436(19) 0.52475(19) 0.27027(7) 0.0406(3) Uani d 1
C C8 0.3935(2) 0.5411(2) 0.23022(8) 0.0484(4) Uani d 1
H H8 0.3652 0.4748 0.1910 0.058 Uiso calc 1
C C9 0.5720(2) 0.6525(2) 0.24700(9) 0.0596(5) Uani d 1
H H9 0.6636 0.6598 0.2198 0.071 Uiso calc 1
C C10 0.6127(2) 0.7530(3) 0.30453(10) 0.0638(5) Uani d 1
H H10 0.7325 0.8299 0.3160 0.077 Uiso calc 1
C C11 0.4795(2) 0.7416(2) 0.34506(9) 0.0602(5) Uani d 1
H H11 0.5100 0.8125 0.3834 0.072 Uiso calc 1
C C12 0.2980(2) 0.6253(2) 0.33008(7) 0.0472(4) Uani d 1
C C13 0.1844(3) 0.6725(2) 0.43498(8) 0.0601(5) Uani d 1
C C14 0.3339(3) 0.6662(4) 0.47597(10) 0.0913(7) Uani d 1
H H14 0.4305 0.6270 0.4610 0.110 Uiso calc 1
C C15 0.3400(4) 0.7182(5) 0.53918(12) 0.1181(10) Uani d 1
H H15 0.4412 0.7134 0.5665 0.142 Uiso calc 1
C C16 0.2015(5) 0.7762(4) 0.56239(12) 0.1152(10) Uani d 1
H H16 0.2079 0.8122 0.6050 0.138 Uiso calc 1
C C17 0.0526(5) 0.7806(4) 0.52206(13) 0.1038(9) Uani d 1
H H17 -0.0440 0.8187 0.5375 0.125 Uiso calc 1
C C18 0.0435(3) 0.7293(3) 0.45877(10) 0.0760(6) Uani d 1
H H18 -0.0590 0.7332 0.4319 0.091 Uiso calc 1
N N1A 0.48051(18) 0.19326(19) 0.29896(6) 0.0516(3) Uani d 1
N N2A 0.59717(17) 0.18820(18) 0.25468(6) 0.0474(3) Uani d 1
H H2AA 0.727(3) 0.276(3) 0.2642(9) 0.072(5) Uiso d 1
N N3A 0.67322(19) 0.0737(2) 0.16252(7) 0.0519(4) Uani d 1
H H3AA 0.796(3) 0.147(2) 0.1719(8) 0.059(5) Uiso d 1
H H3AB 0.633(3) 0.001(3) 0.1252(9) 0.063(5) Uiso d 1
N N4A 0.36953(16) -0.02836(18) 0.18697(6) 0.0479(3) Uani d 1
C C1A 0.54793(19) 0.0788(2) 0.20174(7) 0.0425(3) Uani d 1
C C2A 0.2532(2) -0.0255(2) 0.22879(8) 0.0478(4) Uani d 1
C C3A 0.3111(2) 0.0859(2) 0.28723(8) 0.0500(4) Uani d 1
C C4A 0.1833(3) 0.0886(3) 0.33697(10) 0.0702(5) Uani d 1
H H4AA 0.1544 -0.0262 0.3550 0.105 Uiso calc 1
H H4AC 0.0703 0.1087 0.3187 0.105 Uiso calc 1
H H4AB 0.2433 0.1850 0.3692 0.105 Uiso calc 1
C C5A 0.0571(2) -0.1422(3) 0.21318(10) 0.0635(5) Uani d 1
H H5AB 0.0453 -0.2096 0.1730 0.095 Uiso calc 1
H H5AA -0.0256 -0.0666 0.2118 0.095 Uiso calc 1
H H5AC 0.0253 -0.2257 0.2447 0.095 Uiso calc 1
N N1B 0.41507(18) 0.15155(19) -0.03886(6) 0.0511(3) Uani d 1
N N2B 0.25699(17) 0.11190(18) -0.01023(6) 0.0485(3) Uani d 1
N N3B 0.1073(2) 0.1583(2) 0.07556(7) 0.0583(4) Uani d 1
H H3BA 0.003(3) 0.080(3) 0.0562(9) 0.063(5) Uiso d 1
H H3BB 0.112(3) 0.218(3) 0.1170(10) 0.067(5) Uiso d 1
N N4B 0.41980(17) 0.30830(18) 0.07997(6) 0.0496(3) Uani d 1
C C1B 0.2648(2) 0.1919(2) 0.04733(7) 0.0442(4) Uani d 1
C C2B 0.5721(2) 0.3445(2) 0.05112(7) 0.0458(4) Uani d 1
C C3B 0.5703(2) 0.2650(2) -0.01015(8) 0.0462(4) Uani d 1
C C4B 0.7392(2) 0.3046(3) -0.04550(9) 0.0610(5) Uani d 1
H H4BC 0.7099 0.2325 -0.0853 0.092 Uiso calc 1
H H4BB 0.8390 0.2750 -0.0216 0.092 Uiso calc 1
H H4BA 0.7769 0.4317 -0.0523 0.092 Uiso calc 1
C C5B 0.7458(2) 0.4714(3) 0.08573(9) 0.0647(5) Uani d 1
H H5BA 0.7891 0.5753 0.0625 0.097 Uiso calc 1
H H5BC 0.8403 0.4093 0.0904 0.097 Uiso calc 1
H H5BB 0.7197 0.5111 0.1265 0.097 Uiso calc 1

loop_
_atom_site_aniso_label
_atom_site_aniso_U_11
_atom_site_aniso_U_22
_atom_site_aniso_U_33
_atom_site_aniso_U_12
_atom_site_aniso_U_13
_atom_site_aniso_U_23
O1 0.0336(6) 0.0799(8) 0.0667(7) -0.0027(5) 0.0164(5) -0.0197(6)
O2 0.0390(6) 0.0671(7) 0.0558(7) -0.0016(5) 0.0124(5) -0.0122(6)
N5 0.0453(8) 0.0807(11) 0.0498(8) 0.0014(7) 0.0105(7) -0.0138(7)
C6 0.0343(7) 0.0445(8) 0.0463(8) 0.0055(6) 0.0089(6) 0.0049(7)
C7 0.0318(7) 0.0410(8) 0.0479(8) 0.0072(6) 0.0080(6) 0.0061(6)
C8 0.0389(8) 0.0501(9) 0.0542(9) 0.0073(7) 0.0124(7) 0.0035(7)
C9 0.0355(8) 0.0656(11) 0.0727(12) 0.0035(7) 0.0179(8) 0.0042(9)
C10 0.0344(8) 0.0642(11) 0.0804(13) -0.0047(7) 0.0055(8) 0.0002(9)
C11 0.0458(9) 0.0623(11) 0.0613(10) 0.0005(8) 0.0029(8) -0.0065(8)
C12 0.0391(8) 0.0489(9) 0.0502(9) 0.0073(6) 0.0071(7) 0.0014(7)
C13 0.0631(11) 0.0580(10) 0.0490(9) 0.0003(8) 0.0144(8) -0.0030(8)
C14 0.0760(14) 0.127(2) 0.0610(13) 0.0152(13) 0.0033(11) -0.0005(13)
C15 0.106(2) 0.161(3) 0.0582(14) -0.0041(19) -0.0043(14) 0.0025(16)
C16 0.148(3) 0.118(2) 0.0536(14) -0.005(2) 0.0274(17) -0.0105(14)
C17 0.146(3) 0.0996(19) 0.0746(16) 0.0367(18) 0.0564(18) 0.0055(14)
C18 0.0891(15) 0.0833(14) 0.0600(11) 0.0244(12) 0.0320(11) 0.0092(10)
N1A 0.0436(7) 0.0580(8) 0.0523(8) 0.0101(6) 0.0131(6) 0.0076(6)
N2A 0.0345(7) 0.0522(7) 0.0510(8) 0.0033(6) 0.0099(6) 0.0052(6)
N3A 0.0349(7) 0.0623(9) 0.0525(8) 0.0031(6) 0.0103(6) 0.0020(7)
N4A 0.0324(6) 0.0512(8) 0.0563(8) 0.0050(5) 0.0059(6) 0.0062(6)
C1A 0.0316(7) 0.0459(8) 0.0485(8) 0.0065(6) 0.0072(6) 0.0107(7)
C2A 0.0339(8) 0.0473(9) 0.0637(10) 0.0092(6) 0.0119(7) 0.0174(8)
C3A 0.0405(8) 0.0532(9) 0.0587(10) 0.0121(7) 0.0151(7) 0.0166(8)
C4A 0.0587(11) 0.0821(13) 0.0730(12) 0.0164(10) 0.0305(10) 0.0170(10)
C5A 0.0335(8) 0.0637(11) 0.0876(13) 0.0016(7) 0.0115(8) 0.0130(10)
N1B 0.0418(7) 0.0583(8) 0.0508(8) 0.0079(6) 0.0137(6) 0.0046(6)
N2B 0.0366(7) 0.0562(8) 0.0480(7) 0.0047(6) 0.0097(6) 0.0033(6)
N3B 0.0374(8) 0.0774(10) 0.0518(9) 0.0030(7) 0.0126(6) -0.0048(8)
N4B 0.0406(7) 0.0559(8) 0.0493(7) 0.0082(6) 0.0069(6) 0.0039(6)
C1B 0.0363(8) 0.0500(8) 0.0460(8) 0.0103(6) 0.0073(6) 0.0080(7)
C2B 0.0378(8) 0.0454(8) 0.0524(9) 0.0076(6) 0.0062(7) 0.0088(7)
C3B 0.0371(8) 0.0460(8) 0.0554(9) 0.0089(6) 0.0111(7) 0.0090(7)
C4B 0.0455(9) 0.0643(11) 0.0695(11) 0.0064(8) 0.0199(8) 0.0037(9)
C5B 0.0454(9) 0.0691(11) 0.0681(11) -0.0008(8) 0.0042(8) 0.0018(9)

loop_
_atom_type_symbol
_atom_type_description
_atom_type_scat_dispersion_real
_atom_type_scat_dispersion_imag
_atom_type_scat_source
C C 0.0033 0.0016 'International Tables Vol C Tables 4.2.6.8 and 6.1.1.4'
H H 0.0000 0.0000 'International Tables Vol C Tables 4.2.6.8 and 6.1.1.4'
N N 0.0061 0.0033 'International Tables Vol C Tables 4.2.6.8 and 6.1.1.4'
O O 0.0106 0.0060 'International Tables Vol C Tables 4.2.6.8 and 6.1.1.4'

loop_
_geom_angle_atom_site_label_1
_geom_angle_atom_site_label_2
_geom_angle_atom_site_label_3
_geom_angle
C12 N5 C13 129.15(16)
C12 N5 H5N 114.8(13)
C13 N5 H5N 116.0(13)
O2 C6 O1 122.75(13)
O2 C6 C7 119.44(12)
O1 C6 C7 117.81(13)
C8 C7 C12 118.97(14)
C8 C7 C6 117.89(13)
C12 C7 C6 123.13(13)
C9 C8 C7 121.86(16)
C9 C8 H8 119.1
C7 C8 H8 119.1
C10 C9 C8 118.98(15)
C10 C9 H9 120.5
C8 C9 H9 120.5
C11 C10 C9 120.92(15)
C11 C10 H10 119.5
C9 C10 H10 119.5
C10 C11 C12 121.42(16)
C10 C11 H11 119.3
C12 C11 H11 119.3
N5 C12 C11 121.59(15)
N5 C12 C7 120.56(14)
C11 C12 C7 117.79(14)
C18 C13 C14 118.46(18)
C18 C13 N5 118.06(18)
C14 C13 N5 123.37(18)
C15 C14 C13 119.9(3)
C15 C14 H14 120.0
C13 C14 H14 120.0
C16 C15 C14 121.5(3)
C16 C15 H15 119.3
C14 C15 H15 119.3
C15 C16 C17 118.7(2)
C15 C16 H16 120.6
C17 C16 H16 120.6
C16 C17 C18 120.8(3)
C16 C17 H17 119.6
C18 C17 H17 119.6
C13 C18 C17 120.6(2)
C13 C18 H18 119.7
C17 C18 H18 119.7
C3A N1A N2A 116.69(14)
C1A N2A N1A 123.40(13)
C1A N2A H2AA 121.3(11)
N1A N2A H2AA 115.3(11)
C1A N3A H3AA 120.2(11)
C1A N3A H3AB 117.7(11)
H3AA N3A H3AB 122.0(16)
C2A N4A C1A 116.78(14)
N3A C1A N2A 119.79(13)
N3A C1A N4A 119.16(14)
N2A C1A N4A 121.05(13)
N4A C2A C3A 121.44(13)
N4A C2A C5A 117.34(15)
C3A C2A C5A 121.22(14)
N1A C3A C2A 120.46(14)
N1A C3A C4A 116.60(16)
C2A C3A C4A 122.94(15)
C3A C4A H4AA 109.5
C3A C4A H4AC 109.5
H4AA C4A H4AC 109.5
C3A C4A H4AB 109.5
H4AA C4A H4AB 109.5
H4AC C4A H4AB 109.5
C2A C5A H5AB 109.5
C2A C5A H5AA 109.5
H5AB C5A H5AA 109.5
C2A C5A H5AC 109.5
H5AB C5A H5AC 109.5
H5AA C5A H5AC 109.5
C3B N1B N2B 120.50(13)
C1B N2B N1B 117.46(12)
C1B N3B H3BA 119.5(11)
C1B N3B H3BB 118.4(11)
H3BA N3B H3BB 122.0(16)
C2B N4B C1B 116.13(13)
N2B C1B N3B 118.09(14)
N2B C1B N4B 125.25(13)
N3B C1B N4B 116.65(14)
N4B C2B C3B 120.74(14)
N4B C2B C5B 117.67(14)
C3B C2B C5B 121.59(14)
N1B C3B C2B 119.91(13)
N1B C3B C4B 117.31(15)
C2B C3B C4B 122.79(14)
C3B C4B H4BC 109.5
C3B C4B H4BB 109.5
H4BC C4B H4BB 109.5
C3B C4B H4BA 109.5
H4BC C4B H4BA 109.5
H4BB C4B H4BA 109.5
C2B C5B H5BA 109.5
C2B C5B H5BC 109.5
H5BA C5B H5BC 109.5
C2B C5B H5BB 109.5
H5BA C5B H5BB 109.5
H5BC C5B H5BB 109.5

loop_
_geom_bond_atom_site_label_1
_geom_bond_atom_site_label_2
_geom_bond_distance
O1 C6 1.2665(17)
O2 C6 1.2445(18)
N5 C12 1.375(2)
N5 C13 1.404(2)
N5 H5N 0.85(2)
C6 C7 1.496(2)
C7 C8 1.390(2)
C7 C12 1.416(2)
C8 C9 1.376(2)
C8 H8 0.9300
C9 C10 1.375(3)
C9 H9 0.9300
C10 C11 1.366(2)
C10 H10 0.9300
C11 C12 1.402(2)
C11 H11 0.9300
C13 C18 1.373(3)
C13 C14 1.380(3)
C14 C15 1.380(3)
C14 H14 0.9300
C15 C16 1.356(4)
C15 H15 0.9300
C16 C17 1.364(4)
C16 H16 0.9300
C17 C18 1.378(3)
C17 H17 0.9300
C18 H18 0.9300
N1A C3A 1.301(2)
N1A N2A 1.3493(17)
N2A C1A 1.327(2)
N2A H2AA 1.02(2)
N3A C1A 1.3189(19)
N3A H3AA 0.933(19)
N3A H3AB 0.92(2)
N4A C2A 1.3056(19)
N4A C1A 1.3595(18)
C2A C3A 1.431(2)
C2A C5A 1.490(2)
C3A C4A 1.494(2)
C4A H4AA 0.9600
C4A H4AC 0.9600
C4A H4AB 0.9600
C5A H5AB 0.9600
C5A H5AA 0.9600
C5A H5AC 0.9600
N1B C3B 1.318(2)
N1B N2B 1.3490(17)
N2B C1B 1.331(2)
N3B C1B 1.3412(19)
N3B H3BA 0.89(2)
N3B H3BB 0.97(2)
N4B C2B 1.3142(19)
N4B C1B 1.3572(19)
C2B C3B 1.409(2)
C2B C5B 1.494(2)
C3B C4B 1.499(2)
C4B H4BC 0.9600
C4B H4BB 0.9600
C4B H4BA 0.9600
C5B H5BA 0.9600
C5B H5BC 0.9600
C5B H5BB 0.9600

loop_
_geom_hbond_atom_site_label_D
_geom_hbond_atom_site_label_H
_geom_hbond_atom_site_label_A
_geom_hbond_site_symmetry_A
_geom_hbond_distance_DH
_geom_hbond_distance_HA
_geom_hbond_distance_DA
_geom_hbond_angle_DHA
N5 H5N O1 . 0.85(2) 1.92(2) 2.619(2) 138(2)
N2A H2AA O1 1_655 1.02(2) 1.58(2) 2.593(2) 179(2)
N3A H3AA O2 1_655 0.93(2) 1.90(2) 2.834(2) 175(2)
N3A H3AB N1B 2_655 0.92(2) 2.07(2) 2.986(2) 172(2)
N3B H3BA N2B 2 0.89(2) 2.20(2) 3.089(2) 179(2)
N3B H3BB O2 . 0.97(2) 1.98(2) 2.915(2) 163(2)
C4B H4BC N4A 2_655 0.96 2.52 3.483(2) 177

loop_
_geom_torsion_atom_site_label_1
_geom_torsion_atom_site_label_2
_geom_torsion_atom_site_label_3
_geom_torsion_atom_site_label_4
_geom_torsion
O2 C6 C7 C8 12.1(2)
O1 C6 C7 C8 -168.01(14)
O2 C6 C7 C12 -168.55(15)
O1 C6 C7 C12 11.4(2)
C12 C7 C8 C9 -0.2(2)
C6 C7 C8 C9 179.15(15)
C7 C8 C9 C10 -1.2(3)
C8 C9 C10 C11 0.8(3)
C9 C10 C11 C12 1.1(3)
C13 N5 C12 C11 -16.2(3)
C13 N5 C12 C7 166.56(17)
C10 C11 C12 N5 -179.81(17)
C10 C11 C12 C7 -2.5(3)
C8 C7 C12 N5 179.39(15)
C6 C7 C12 N5 0.0(2)
C8 C7 C12 C11 2.0(2)
C6 C7 C12 C11 -177.32(14)
C12 N5 C13 C18 148.89(19)
C12 N5 C13 C14 -34.9(3)
C18 C13 C14 C15 -0.7(4)
N5 C13 C14 C15 -176.9(2)
C13 C14 C15 C16 -0.1(5)
C14 C15 C16 C17 0.8(5)
C15 C16 C17 C18 -0.8(5)
C14 C13 C18 C17 0.7(3)
N5 C13 C18 C17 177.1(2)
C16 C17 C18 C13 0.0(4)
C3A N1A N2A C1A -1.2(2)
N1A N2A C1A N3A -175.83(13)
N1A N2A C1A N4A 4.4(2)
C2A N4A C1A N3A 176.54(14)
C2A N4A C1A N2A -3.7(2)
C1A N4A C2A C3A 0.2(2)
C1A N4A C2A C5A 179.96(14)
N2A N1A C3A C2A -2.3(2)
N2A N1A C3A C4A 178.65(14)
N4A C2A C3A N1A 2.9(2)
C5A C2A C3A N1A -176.87(15)
N4A C2A C3A C4A -178.16(15)
C5A C2A C3A C4A 2.1(2)
C3B N1B N2B C1B 0.2(2)
N1B N2B C1B N3B 177.90(14)
N1B N2B C1B N4B -1.0(2)
C2B N4B C1B N2B 0.9(2)
C2B N4B C1B N3B -178.02(14)
C1B N4B C2B C3B 0.0(2)
C1B N4B C2B C5B -179.67(15)
N2B N1B C3B C2B 0.6(2)
N2B N1B C3B C4B -178.99(13)
N4B C2B C3B N1B -0.7(2)
C5B C2B C3B N1B 178.95(15)
N4B C2B C3B C4B 178.86(15)
C5B C2B C3B C4B -1.5(2)

_cod_database_fobs_code 1546723
